data_7207490
loop_
_publ_author_name
'Yufit, D. S.'
'Howard, J. A. K.'

_publ_section_title
;
 Low melting molecular complexes. The structures of molecular complexes of
 tri- and di-chloromethanes with small ketones and 1,4-dioxane
;
_journal_issue 6
_journal_name_full CrystEngComm
_journal_page_first 2003
_journal_paper_doi 10.1039/c2ce06526f
_journal_volume 14
_journal_year 2012
_chemical_formula_moiety 'C H Cl3, 0.5 C4 H8 O2'
_chemical_formula_sum 'C3 H5 Cl3 O'
_chemical_formula_weight 163.42
_chemical_melting_point 205.5(5)
_chemical_name_common 'chloroform dioxane co-crystal'
_chemical_name_systematic
;
trichloromethane 1,4-dioxane (2:1)
;
_space_group_IT_number 14
_symmetry_cell_setting monoclinic
_symmetry_space_group_name_Hall '-P 2yn'
_symmetry_space_group_name_H-M 'P 1 21/n 1'
_atom_sites_solution_hydrogens difmap
_atom_sites_solution_primary direct
_atom_sites_solution_secondary difmap
_audit_creation_method SHELXL-97
_cell_angle_alpha 90.00
_cell_angle_beta 100.93(2)
_cell_angle_gamma 90.00
_cell_formula_units_Z 4
_cell_length_a 5.9481(5)
_cell_length_b 9.3502(8)
_cell_length_c 12.1479(11)
_cell_measurement_reflns_used 1549
_cell_measurement_temperature 200.0(2)
_cell_measurement_theta_max 31.15
_cell_measurement_theta_min 2.18
_cell_volume 663.36(11)
_computing_cell_refinement 'SAINT v6.45A (Bruker, 2003)'
_computing_data_collection 'Bruker SMART'
_computing_data_reduction 'SAINT v6.45A (Bruker, 2003)'
_computing_molecular_graphics
;
OLEX2: a complete structure solution, refinement and analysis program.
Dolomanov et al., J. Appl. Cryst. (2009). 42, 339-341
;
_computing_publication_material
;
OLEX2: a complete structure solution, refinement and analysis program.
Dolomanov et al., J. Appl. Cryst. (2009). 42, 339-341
;
_computing_structure_refinement 'SHELXL-97 (Sheldrick, 1997)'
_computing_structure_solution 'SHELXS-97 (Sheldrick, 1990)/Bruker'
_diffrn_ambient_temperature 200.0(2)
_diffrn_detector 'CCD area detector'
_diffrn_detector_area_resol_mean 5.6
_diffrn_detector_type 'Bruker SMART CCD 6000 area detector'
_diffrn_measured_fraction_theta_full 0.776
_diffrn_measured_fraction_theta_max 0.776
_diffrn_measurement_device 'three-circle diffractometer'
_diffrn_measurement_device_type 'CCD area detector'
_diffrn_measurement_method '\w scans'
_diffrn_radiation_monochromator graphite
_diffrn_radiation_probe x-ray
_diffrn_radiation_source 'fine-focus sealed tube'
_diffrn_radiation_type 'MO K\a'
_diffrn_radiation_wavelength 0.71073
_diffrn_radiation_xray_symbol K-L~3~
_diffrn_reflns_av_R_equivalents 0.0379
_diffrn_reflns_av_sigmaI/netI 0.0234
_diffrn_reflns_limit_h_max 5
_diffrn_reflns_limit_h_min -5
_diffrn_reflns_limit_k_max 13
_diffrn_reflns_limit_k_min -13
_diffrn_reflns_limit_l_max 16
_diffrn_reflns_limit_l_min -17
_diffrn_reflns_number 5682
_diffrn_reflns_theta_full 30.00
_diffrn_reflns_theta_max 30.00
_diffrn_reflns_theta_min 2.77
_diffrn_source 'sealed X-ray tube'
_diffrn_source_current 30.0
_diffrn_source_power 1.5
_diffrn_source_target Mo
_diffrn_source_voltage 50.0
_exptl_absorpt_coefficient_mu 1.269
_exptl_absorpt_correction_type none
_exptl_crystal_colour colourless
_exptl_crystal_colour_lustre clear
_exptl_crystal_colour_modifier light
_exptl_crystal_colour_primary colourless
_exptl_crystal_density_diffrn 1.636
_exptl_crystal_density_method 'not measured'
_exptl_crystal_description cylinder
_exptl_crystal_F_000 328
_exptl_crystal_size_max 0.4
_exptl_crystal_size_mid 0.3
_exptl_crystal_size_min 0.3
_refine_diff_density_max 0.425
_refine_diff_density_min -0.398
_refine_diff_density_rms 0.054
_refine_ls_extinction_method none
_refine_ls_goodness_of_fit_ref 1.066
_refine_ls_hydrogen_treatment refall
_refine_ls_matrix_type full
_refine_ls_number_parameters 84
_refine_ls_number_reflns 1507
_refine_ls_number_restraints 0
_refine_ls_restrained_S_all 1.066
_refine_ls_R_factor_all 0.0422
_refine_ls_R_factor_gt 0.0364
_refine_ls_shift/su_max 0.000
_refine_ls_shift/su_mean 0.000
_refine_ls_structure_factor_coef Fsqd
_refine_ls_weighting_details
;
calc w=1/[\s^2^(Fo^2^)+(0.0500P)^2^+0.3000P] where P=(Fo^2^+2Fc^2^)/3
;
_refine_ls_weighting_scheme calc
_refine_ls_wR_factor_gt 0.0976
_refine_ls_wR_factor_ref 0.1043
_reflns_number_gt 1287
_reflns_number_total 1507
_reflns_threshold_expression >2sigma(I)
_cod_data_source_file c2ce06526f.txt
_cod_data_source_block 8_CD
_cod_depositor_comments
;
The following automatic conversions were performed:

'_chemical_melting_point' value '205 - 206' was changed to '205.5(5)'
- the average value was taken and precision was
estimated.

'_symmetry_cell_setting' value 'Monoclinic' changed to
'monoclinic' according to
/home/saulius/struct/CIF-dictionaries/cif_core.dic dictionary named
'cif_core.dic' version 2.4.1 from 2010-06-29.

Automatic conversion script
Id: cif_fix_values 1715 2011-07-08 13:25:40Z adriana 
;
_cod_original_cell_volume 663.36(10)
_cod_database_code 7207490

loop_
_symmetry_equiv_pos_as_xyz
'x, y, z'
'-x+1/2, y+1/2, -z+1/2'
'-x, -y, -z'
'x-1/2, -y-1/2, z-1/2'

loop_
_atom_site_label
_atom_site_type_symbol
_atom_site_fract_x
_atom_site_fract_y
_atom_site_fract_z
_atom_site_U_iso_or_equiv
_atom_site_adp_type
_atom_site_occupancy
_atom_site_symmetry_multiplicity
_atom_site_calc_flag
Cl1 Cl 0.40741(12) 0.47821(6) 0.14712(5) 0.0535(2) Uani 1 1 d
Cl2 Cl 0.00124(13) 0.63018(7) 0.17988(6) 0.0634(2) Uani 1 1 d
Cl3 Cl -0.01706(13) 0.32588(7) 0.14001(6) 0.0672(2) Uani 1 1 d
O1 O 0.1877(3) 0.43141(14) 0.46605(11) 0.0412(4) Uani 1 1 d
C1S C 0.1547(4) 0.46877(19) 0.20090(15) 0.0391(5) Uani 1 1 d
C1 C -0.0138(4) 0.3546(2) 0.4782(2) 0.0469(6) Uani 1 1 d
C2 C 0.2192(4) 0.5494(2) 0.54219(18) 0.0458(5) Uani 1 1 d
H1S H 0.198(5) 0.451(2) 0.2789(19) 0.046(6) Uiso 1 1 d
H1A H -0.029(5) 0.283(3) 0.426(2) 0.062(7) Uiso 1 1 d
H1B H 0.016(5) 0.317(3) 0.554(2) 0.070(8) Uiso 1 1 d
H2A H 0.354(5) 0.596(3) 0.529(2) 0.055(7) Uiso 1 1 d
H2B H 0.243(5) 0.512(3) 0.622(2) 0.054(7) Uiso 1 1 d

loop_
_atom_site_aniso_label
_atom_site_aniso_U_11
_atom_site_aniso_U_22
_atom_site_aniso_U_33
_atom_site_aniso_U_23
_atom_site_aniso_U_13
_atom_site_aniso_U_12
Cl1 0.0446(5) 0.0523(3) 0.0682(4) -0.0016(2) 0.0224(3) -0.0026(2)
Cl2 0.0604(6) 0.0531(3) 0.0762(4) 0.0027(3) 0.0122(3) 0.0182(3)
Cl3 0.0496(6) 0.0576(3) 0.0928(5) -0.0107(3) 0.0092(3) -0.0150(3)
O1 0.0369(11) 0.0408(7) 0.0483(7) -0.0044(5) 0.0143(6) 0.0017(6)
C1S 0.0361(15) 0.0430(9) 0.0381(8) 0.0021(7) 0.0064(7) 0.0001(7)
C1 0.0497(18) 0.0333(8) 0.0613(12) -0.0065(8) 0.0198(10) -0.0051(8)
C2 0.0386(18) 0.0519(11) 0.0470(10) -0.0102(8) 0.0080(9) -0.0081(9)

loop_
_atom_type_symbol
_atom_type_description
_atom_type_scat_dispersion_real
_atom_type_scat_dispersion_imag
_atom_type_scat_source
C C 0.0033 0.0016 'International Tables Vol C Tables 4.2.6.8 and 6.1.1.4'
H H 0.0000 0.0000 'International Tables Vol C Tables 4.2.6.8 and 6.1.1.4'
Cl Cl 0.1484 0.1585 'International Tables Vol C Tables 4.2.6.8 and 6.1.1.4'
O O 0.0106 0.0060 'International Tables Vol C Tables 4.2.6.8 and 6.1.1.4'

loop_
_geom_angle_atom_site_label_1
_geom_angle_atom_site_label_2
_geom_angle_atom_site_label_3
_geom_angle
_geom_angle_site_symmetry_1
_geom_angle_site_symmetry_3
C1 O1 C2 109.31(15) . .
Cl1 C1S Cl2 111.19(10) . .
Cl1 C1S Cl3 110.66(11) . .
Cl2 C1S Cl3 110.32(13) . .
Cl1 C1S H1S 107.0(16) . .
Cl2 C1S H1S 109.4(15) . .
Cl3 C1S H1S 108.2(15) . .
O1 C1 C2 110.81(16) . 3_566
O1 C1 H1A 105.7(17) . .
C2 C1 H1A 110.7(18) 3_566 .
O1 C1 H1B 106.1(18) . .
C2 C1 H1B 111.8(18) 3_566 .
H1A C1 H1B 111(2) . .
O1 C2 C1 110.65(18) . 3_566
O1 C2 H2A 104.8(15) . .
C1 C2 H2A 112.5(17) 3_566 .
O1 C2 H2B 109.0(14) . .
C1 C2 H2B 109.2(16) 3_566 .
H2A C2 H2B 111(2) . .

loop_
_geom_bond_atom_site_label_1
_geom_bond_atom_site_label_2
_geom_bond_distance
_geom_bond_site_symmetry_2
Cl1 C1S 1.751(2) .
Cl2 C1S 1.757(2) .
Cl3 C1S 1.758(2) .
O1 C1 1.429(3) .
O1 C2 1.429(2) .
C1S H1S 0.95(2) .
C1 C2 1.498(3) 3_566
C1 H1A 0.92(3) .
C1 H1B 0.97(3) .
C2 C1 1.498(3) 3_566
C2 H2A 0.96(3) .
C2 H2B 1.01(3) .

loop_
_geom_hbond_atom_site_label_D
_geom_hbond_atom_site_label_H
_geom_hbond_atom_site_label_A
_geom_hbond_distance_DH
_geom_hbond_distance_HA
_geom_hbond_distance_DA
_geom_hbond_angle_DHA
C1S H1S O1 0.95(2) 2.29(2) 3.209(2) 162(2)
